data_7015682
loop_
_publ_author_name
'Yao, Jinlei'
'Lyutyy, Pavlo'
'Mozharivskyj, Yurij'

_publ_section_title
;
 Crystal structure, coloring problem and magnetism of Gd(5-x)Zr(x)Si4.
;
_journal_issue 16
_journal_name_full 'Dalton transactions (Cambridge, England : 2003)'
_journal_page_first 4275
_journal_page_last 4283
_journal_paper_doi 10.1039/c0dt01821j
_journal_volume 40
_journal_year 2011
_chemical_formula_sum 'Gd0.6 Si4 Zr4.4'
_chemical_formula_weight 608.08
_chemical_name_systematic
; 
 ? 
;
_space_group_IT_number 92
_symmetry_cell_setting tetragonal
_symmetry_space_group_name_Hall 'P 4abw 2nw'
_symmetry_space_group_name_H-M 'P 41 21 2'
_atom_sites_solution_primary direct
_atom_sites_solution_secondary difmap
_audit_creation_method SHELXL-97
_cell_angle_alpha 90.00
_cell_angle_beta 90.00
_cell_angle_gamma 90.00
_cell_formula_units_Z 4
_cell_length_a 7.1857(4)
_cell_length_b 7.1857(4)
_cell_length_c 13.1344(8)
_cell_measurement_reflns_used 915
_cell_measurement_temperature 293(2)
_cell_measurement_theta_max 29.18
_cell_measurement_theta_min 3.23
_cell_volume 678.19(7)
_computing_cell_refinement X-Area
_computing_data_collection X-Area
_computing_data_reduction X-Red32
_computing_publication_material 'SHELXL-97 (Sheldrick, 1997)'
_computing_structure_refinement 'SHELXL-97 (Sheldrick, 1997)'
_computing_structure_solution 'SHELXS-97 (Sheldrick, 1990)'
_diffrn_ambient_temperature 293(2)
_diffrn_measured_fraction_theta_full 0.998
_diffrn_measured_fraction_theta_max 0.998
_diffrn_measurement_device_type 'STOE IPDSII'
_diffrn_measurement_method 'omega scan'
_diffrn_radiation_monochromator graphite
_diffrn_radiation_source 'fine-focus sealed tube'
_diffrn_radiation_type MoK\a
_diffrn_radiation_wavelength 0.71073
_diffrn_reflns_av_R_equivalents 0.1168
_diffrn_reflns_av_sigmaI/netI 0.0582
_diffrn_reflns_limit_h_max 9
_diffrn_reflns_limit_h_min -9
_diffrn_reflns_limit_k_max 8
_diffrn_reflns_limit_k_min -9
_diffrn_reflns_limit_l_max 15
_diffrn_reflns_limit_l_min -18
_diffrn_reflns_number 6654
_diffrn_reflns_theta_full 29.18
_diffrn_reflns_theta_max 29.18
_diffrn_reflns_theta_min 3.23
_exptl_absorpt_coefficient_mu 12.910
_exptl_absorpt_correction_T_max 0.8685
_exptl_absorpt_correction_T_min 0.2913
_exptl_absorpt_correction_type numerical
_exptl_absorpt_process_details X-Red
_exptl_crystal_colour Black
_exptl_crystal_density_diffrn 5.956
_exptl_crystal_density_method 'not measured'
_exptl_crystal_description Plate
_exptl_crystal_F_000 1082
_exptl_crystal_size_max 0.142
_exptl_crystal_size_mid 0.071
_exptl_crystal_size_min 0.009
_refine_diff_density_max 0.868
_refine_diff_density_min -2.286
_refine_diff_density_rms 0.328
_refine_ls_abs_structure_details 'Flack H D (1983), Acta Cryst. A39, 876-881'
_refine_ls_abs_structure_Flack 0.92(6)
_refine_ls_extinction_coef 0.00052(14)
_refine_ls_extinction_expression Fc^*^=kFc[1+0.001xFc^2^\l^3^/sin(2\q)]^-1/4^
_refine_ls_extinction_method SHELXL
_refine_ls_goodness_of_fit_ref 0.829
_refine_ls_matrix_type full
_refine_ls_number_parameters 45
_refine_ls_number_reflns 915
_refine_ls_number_restraints 0
_refine_ls_restrained_S_all 0.829
_refine_ls_R_factor_all 0.0348
_refine_ls_R_factor_gt 0.0264
_refine_ls_shift/su_max 0.000
_refine_ls_shift/su_mean 0.000
_refine_ls_structure_factor_coef Fsqd
_refine_ls_weighting_details 'calc w=1/[\s^2^(Fo^2^)+(0.0000P)^2^+0.0000P] where P=(Fo^2^+2Fc^2^)/3'
_refine_ls_weighting_scheme calc
_refine_ls_wR_factor_gt 0.0384
_refine_ls_wR_factor_ref 0.0397
_reflns_number_gt 789
_reflns_number_total 915
_reflns_threshold_expression >2sigma(I)
_cod_data_source_file c0dt01821j.cif
_cod_data_source_block p41212_Gd0.60Zr4.40Si4
_cod_depositor_comments
;
The following automatic conversions were performed:
'_symmetry_cell_setting' value 'Tetragonal' changed to 'tetragonal'
according to '/home/saulius/struct/CIF-dictionaries/cif_core.dic'
dictionary named 'cif_core.dic' version 2.4.1 from 2010-06-29.

Automatic conversion script
Id: cif_fix_enum 1555 2011-01-17 13:19:09Z saulius 
;
_cod_original_sg_symbol_H-M P4(1)2(1)2
_cod_original_formula_sum 'Gd0.60 Si4 Zr4.40'
_cod_database_code 7015682

loop_
_symmetry_equiv_pos_as_xyz
'x, y, z'
'-x, -y, z+1/2'
'-y+1/2, x+1/2, z+1/4'
'y+1/2, -x+1/2, z+3/4'
'-x+1/2, y+1/2, -z+1/4'
'x+1/2, -y+1/2, -z+3/4'
'y, x, -z'
'-y, -x, -z+1/2'

loop_
_atom_site_label
_atom_site_type_symbol
_atom_site_fract_x
_atom_site_fract_y
_atom_site_fract_z
_atom_site_U_iso_or_equiv
_atom_site_adp_type
_atom_site_occupancy
_atom_site_symmetry_multiplicity
_atom_site_calc_flag
_atom_site_refinement_flags
_atom_site_disorder_assembly
_atom_site_disorder_group
Zr1 Zr 0.00334(7) 0.34811(6) 0.03528(2) 0.00787(13) Uani 0.699(4) 1 d P . .
Gd1 Gd 0.00334(7) 0.34811(6) 0.03528(2) 0.00787(13) Uani 0.301(4) 1 d P . .
Zr2 Zr -0.00081(9) 0.85408(7) 0.12609(4) 0.00605(12) Uani 1 1 d . . .
Zr3 Zr 0.67575(9) 0.67575(9) 0.0000 0.00508(15) Uani 1 2 d S . .
Si1 Si 0.1454(3) 0.2051(3) 0.82091(9) 0.0088(3) Uani 1 1 d . . .
Si2 Si 0.0504(3) 0.7003(3) 0.93716(9) 0.0073(3) Uani 1 1 d . . .

loop_
_atom_site_aniso_label
_atom_site_aniso_U_11
_atom_site_aniso_U_22
_atom_site_aniso_U_33
_atom_site_aniso_U_23
_atom_site_aniso_U_13
_atom_site_aniso_U_12
Zr1 0.0088(3) 0.0090(3) 0.00578(16) 0.00091(15) -0.00015(16) -0.00040(15)
Gd1 0.0088(3) 0.0090(3) 0.00578(16) 0.00091(15) -0.00015(16) -0.00040(15)
Zr2 0.0071(3) 0.0064(3) 0.00465(16) -0.00034(18) 0.00049(19) 0.0001(5)
Zr3 0.0061(2) 0.0061(2) 0.0031(2) 0.00030(18) -0.00030(18) -0.0002(3)
Si1 0.0093(9) 0.0096(9) 0.0073(5) 0.0010(6) -0.0017(6) -0.0023(6)
Si2 0.0094(9) 0.0073(8) 0.0052(5) 0.0005(6) 0.0004(5) 0.0014(5)

loop_
_atom_type_symbol
_atom_type_description
_atom_type_scat_dispersion_real
_atom_type_scat_dispersion_imag
_atom_type_scat_source
Si Si 0.0817 0.0704 'International Tables Vol C Tables 4.2.6.8 and 6.1.1.4'
Zr Zr -2.9673 0.5597 'International Tables Vol C Tables 4.2.6.8 and 6.1.1.4'
Gd Gd -0.1653 3.9035 'International Tables Vol C Tables 4.2.6.8 and 6.1.1.4'

loop_
_geom_angle_atom_site_label_1
_geom_angle_atom_site_label_2
_geom_angle_atom_site_label_3
_geom_angle
_geom_angle_site_symmetry_1
_geom_angle_site_symmetry_3
_geom_angle_publ_flag
Si1 Zr1 Si2 134.85(5) 7_556 1_554 ?
Si1 Zr1 Si2 93.38(4) 7_556 3_554 ?
Si2 Zr1 Si2 85.716(19) 1_554 3_554 ?
Si1 Zr1 Si1 134.82(4) 7_556 6_455 ?
Si2 Zr1 Si1 90.28(4) 1_554 6_455 ?
Si2 Zr1 Si1 87.12(4) 3_554 6_455 ?
Si1 Zr1 Si1 84.50(2) 7_556 3_554 ?
Si2 Zr1 Si1 50.48(4) 1_554 3_554 ?
Si2 Zr1 Si1 83.56(4) 3_554 3_554 ?
Si1 Zr1 Si1 140.13(3) 6_455 3_554 ?
Si1 Zr1 Si2 85.71(5) 7_556 7_456 ?
Si2 Zr1 Si2 138.82(3) 1_554 7_456 ?
Si2 Zr1 Si2 84.81(2) 3_554 7_456 ?
Si1 Zr1 Si2 49.30(4) 6_455 7_456 ?
Si1 Zr1 Si2 164.31(3) 3_554 7_456 ?
Si1 Zr1 Si1 105.36(3) 7_556 1_554 ?
Si2 Zr1 Si1 81.27(4) 1_554 1_554 ?
Si2 Zr1 Si1 161.26(4) 3_554 1_554 ?
Si1 Zr1 Si1 79.55(2) 6_455 1_554 ?
Si1 Zr1 Si1 98.24(3) 3_554 1_554 ?
Si2 Zr1 Si1 96.16(4) 7_456 1_554 ?
Si1 Zr1 Zr3 55.60(4) 7_556 3_545 ?
Si2 Zr1 Zr3 138.99(4) 1_554 3_545 ?
Si2 Zr1 Zr3 53.42(4) 3_554 3_545 ?
Si1 Zr1 Zr3 90.87(3) 6_455 3_545 ?
Si1 Zr1 Zr3 113.44(2) 3_554 3_545 ?
Si2 Zr1 Zr3 50.89(2) 7_456 3_545 ?
Si1 Zr1 Zr3 139.04(4) 1_554 3_545 ?
Si1 Zr1 Zr3 145.34(3) 7_556 1_455 ?
Si2 Zr1 Zr3 53.20(4) 1_554 1_455 ?
Si2 Zr1 Zr3 51.97(3) 3_554 1_455 ?
Si1 Zr1 Zr3 54.21(4) 6_455 1_455 ?
Si1 Zr1 Zr3 90.67(5) 3_554 1_455 ?
Si2 Zr1 Zr3 90.43(5) 7_456 1_455 ?
Si1 Zr1 Zr3 109.29(3) 1_554 1_455 ?
Zr3 Zr1 Zr3 96.107(13) 3_545 1_455 ?
Si1 Zr1 Zr2 101.33(4) 7_556 4_454 ?
Si2 Zr1 Zr2 50.19(4) 1_554 4_454 ?
Si2 Zr1 Zr2 129.20(5) 3_554 4_454 ?
Si1 Zr1 Zr2 113.02(3) 6_455 4_454 ?
Si1 Zr1 Zr2 50.55(3) 3_554 4_454 ?
Si2 Zr1 Zr2 144.03(3) 7_456 4_454 ?
Si1 Zr1 Zr2 47.89(4) 1_554 4_454 ?
Zr3 Zr1 Zr2 155.60(2) 3_545 4_454 ?
Zr3 Zr1 Zr2 101.833(19) 1_455 4_454 ?
Si1 Zr1 Zr2 101.40(4) 7_556 7_455 ?
Si2 Zr1 Zr2 113.74(3) 1_554 7_455 ?
Si2 Zr1 Zr2 129.50(5) 3_554 7_455 ?
Si1 Zr1 Zr2 49.09(4) 6_455 7_455 ?
Si1 Zr1 Zr2 145.26(3) 3_554 7_455 ?
Si2 Zr1 Zr2 49.24(3) 7_456 7_455 ?
Si1 Zr1 Zr2 47.06(4) 1_554 7_455 ?
Zr3 Zr1 Zr2 97.437(16) 3_545 7_455 ?
Zr3 Zr1 Zr2 101.91(2) 1_455 7_455 ?
Zr2 Zr1 Zr2 94.916(14) 4_454 7_455 ?
Si1 Zr1 Gd1 57.40(3) 7_556 7 ?
Si2 Zr1 Gd1 114.13(4) 1_554 7 ?
Si2 Zr1 Gd1 150.77(3) 3_554 7 ?
Si1 Zr1 Gd1 112.73(4) 6_455 7 ?
Si1 Zr1 Gd1 92.80(4) 3_554 7 ?
Si2 Zr1 Gd1 92.22(4) 7_456 7 ?
Si1 Zr1 Gd1 47.96(3) 1_554 7 ?
Zr3 Zr1 Gd1 103.06(2) 3_545 7 ?
Zr3 Zr1 Gd1 157.257(14) 1_455 7 ?
Zr2 Zr1 Gd1 64.118(13) 4_454 7 ?
Zr2 Zr1 Gd1 63.838(12) 7_455 7 ?
Si1 Zr2 Si1 93.99(3) 7_566 3_554 ?
Si1 Zr2 Si2 96.43(6) 7_566 7_466 ?
Si1 Zr2 Si2 146.46(4) 3_554 7_466 ?
Si1 Zr2 Si2 147.67(4) 7_566 3_554 ?
Si1 Zr2 Si2 92.76(6) 3_554 3_554 ?
Si2 Zr2 Si2 95.18(3) 7_466 3_554 ?
Si1 Zr2 Si2 118.69(5) 7_566 1_554 ?
Si1 Zr2 Si2 55.06(5) 3_554 1_554 ?
Si2 Zr2 Si2 92.23(6) 7_466 1_554 ?
Si2 Zr2 Si2 90.82(5) 3_554 1_554 ?
Si1 Zr2 Si1 95.00(6) 7_566 2_564 ?
Si1 Zr2 Si1 116.99(6) 3_554 2_564 ?
Si2 Zr2 Si1 93.76(5) 7_466 2_564 ?
Si2 Zr2 Si1 54.15(5) 3_554 2_564 ?
Si2 Zr2 Si1 144.84(5) 1_554 2_564 ?
Si1 Zr2 Zr3 59.98(4) 7_566 3 ?
Si1 Zr2 Zr3 151.16(4) 3_554 3 ?
Si2 Zr2 Zr3 56.52(3) 7_466 3 ?
Si2 Zr2 Zr3 103.25(4) 3_554 3 ?
Si2 Zr2 Zr3 146.30(5) 1_554 3 ?
Si1 Zr2 Zr3 58.73(4) 2_564 3 ?
Si1 Zr2 Zr3 151.09(4) 7_566 1_455 ?
Si1 Zr2 Zr3 102.42(4) 3_554 1_455 ?
Si2 Zr2 Zr3 57.34(4) 7_466 1_455 ?
Si2 Zr2 Zr3 55.83(3) 3_554 1_455 ?
Si2 Zr2 Zr3 57.00(4) 1_554 1_455 ?
Si1 Zr2 Zr3 98.41(5) 2_564 1_455 ?
Zr3 Zr2 Zr3 106.42(2) 3 1_455 ?
Si1 Zr2 Gd1 103.85(4) 7_566 3 ?
Si1 Zr2 Gd1 60.47(3) 3_554 3 ?
Si2 Zr2 Gd1 145.10(4) 7_466 3 ?
Si2 Zr2 Gd1 53.55(4) 3_554 3 ?
Si2 Zr2 Gd1 102.19(5) 1_554 3 ?
Si1 Zr2 Gd1 56.81(3) 2_564 3 ?
Zr3 Zr2 Gd1 110.844(19) 3 3 ?
Zr3 Zr2 Gd1 104.929(18) 1_455 3 ?
Si1 Zr2 Zr1 103.85(4) 7_566 3 ?
Si1 Zr2 Zr1 60.47(3) 3_554 3 ?
Si2 Zr2 Zr1 145.10(4) 7_466 3 ?
Si2 Zr2 Zr1 53.55(4) 3_554 3 ?
Si2 Zr2 Zr1 102.19(5) 1_554 3 ?
Si1 Zr2 Zr1 56.81(3) 2_564 3 ?
Zr3 Zr2 Zr1 110.844(19) 3 3 ?
Zr3 Zr2 Zr1 104.929(18) 1_455 3 ?
Gd1 Zr2 Zr1 0.00(2) 3 3 ?
Si1 Zr2 Zr1 60.77(3) 7_566 7_565 ?
Si1 Zr2 Zr1 55.70(4) 3_554 7_565 ?
Si2 Zr2 Zr1 103.08(3) 7_466 7_565 ?
Si2 Zr2 Zr1 144.03(4) 3_554 7_565 ?
Si2 Zr2 Zr1 58.14(4) 1_554 7_565 ?
Si1 Zr2 Zr1 151.54(5) 2_564 7_565 ?
Zr3 Zr2 Zr1 112.692(17) 3 7_565 ?
Zr3 Zr2 Zr1 109.976(18) 1_455 7_565 ?
Gd1 Zr2 Zr1 111.563(19) 3 7_565 ?
Zr1 Zr2 Zr1 111.563(19) 3 7_565 ?
Si1 Zr2 Gd1 60.77(3) 7_566 7_565 ?
Si1 Zr2 Gd1 55.70(4) 3_554 7_565 ?
Si2 Zr2 Gd1 103.08(3) 7_466 7_565 ?
Si2 Zr2 Gd1 144.03(4) 3_554 7_565 ?
Si2 Zr2 Gd1 58.14(4) 1_554 7_565 ?
Si1 Zr2 Gd1 151.54(5) 2_564 7_565 ?
Zr3 Zr2 Gd1 112.692(17) 3 7_565 ?
Zr3 Zr2 Gd1 109.976(18) 1_455 7_565 ?
Gd1 Zr2 Gd1 111.563(19) 3 7_565 ?
Zr1 Zr2 Gd1 111.563(19) 3 7_565 ?
Zr1 Zr2 Gd1 0.000(13) 7_565 7_565 ?
Si2 Zr3 Si2 179.72(11) 3_654 6_565 ?
Si2 Zr3 Si2 88.45(6) 3_654 1_654 ?
Si2 Zr3 Si2 91.75(3) 6_565 1_654 ?
Si2 Zr3 Si2 91.75(3) 3_654 7_566 ?
Si2 Zr3 Si2 88.45(6) 6_565 7_566 ?
Si2 Zr3 Si2 88.07(8) 1_654 7_566 ?
Si2 Zr3 Si1 90.14(6) 3_654 6 ?
Si2 Zr3 Si1 89.66(5) 6_565 6 ?
Si2 Zr3 Si1 92.11(4) 1_654 6 ?
Si2 Zr3 Si1 178.10(5) 7_566 6 ?
Si2 Zr3 Si1 89.65(5) 3_654 3_554 ?
Si2 Zr3 Si1 90.14(6) 6_565 3_554 ?
Si2 Zr3 Si1 178.10(5) 1_654 3_554 ?
Si2 Zr3 Si1 92.11(4) 7_566 3_554 ?
Si1 Zr3 Si1 87.77(8) 6 3_554 ?
Si2 Zr3 Zr2 125.17(6) 3_654 4_454 ?
Si2 Zr3 Zr2 54.55(5) 6_565 4_454 ?
Si2 Zr3 Zr2 125.76(3) 1_654 4_454 ?
Si2 Zr3 Zr2 126.03(4) 7_566 4_454 ?
Si1 Zr3 Zr2 52.50(4) 6 4_454 ?
Si1 Zr3 Zr2 55.47(3) 3_554 4_454 ?
Si2 Zr3 Zr2 54.55(5) 3_654 5_545 ?
Si2 Zr3 Zr2 125.17(6) 6_565 5_545 ?
Si2 Zr3 Zr2 126.03(4) 1_654 5_545 ?
Si2 Zr3 Zr2 125.76(3) 7_566 5_545 ?
Si1 Zr3 Zr2 55.47(3) 6 5_545 ?
Si1 Zr3 Zr2 52.50(4) 3_554 5_545 ?
Zr2 Zr3 Zr2 70.71(3) 4_454 5_545 ?
Si2 Zr3 Zr2 54.79(5) 3_654 1_655 ?
Si2 Zr3 Zr2 125.49(6) 6_565 1_655 ?
Si2 Zr3 Zr2 54.57(3) 1_654 1_655 ?
Si2 Zr3 Zr2 53.69(4) 7_566 1_655 ?
Si1 Zr3 Zr2 127.78(4) 6 1_655 ?
Si1 Zr3 Zr2 124.20(3) 3_554 1_655 ?
Zr2 Zr3 Zr2 179.640(18) 4_454 1_655 ?
Zr2 Zr3 Zr2 109.233(11) 5_545 1_655 ?
Si2 Zr3 Zr2 125.49(6) 3_654 7_565 ?
Si2 Zr3 Zr2 54.79(5) 6_565 7_565 ?
Si2 Zr3 Zr2 53.69(4) 1_654 7_565 ?
Si2 Zr3 Zr2 54.57(3) 7_566 7_565 ?
Si1 Zr3 Zr2 124.20(3) 6 7_565 ?
Si1 Zr3 Zr2 127.78(4) 3_554 7_565 ?
Zr2 Zr3 Zr2 109.234(11) 4_454 7_565 ?
Zr2 Zr3 Zr2 179.639(18) 5_545 7_565 ?
Zr2 Zr3 Zr2 70.83(3) 1_655 7_565 ?
Si2 Zr3 Zr1 120.39(3) 3_654 4_554 ?
Si2 Zr3 Zr1 59.60(3) 6_565 4_554 ?
Si2 Zr3 Zr1 54.76(3) 1_654 4_554 ?
Si2 Zr3 Zr1 126.29(4) 7_566 4_554 ?
Si1 Zr3 Zr1 52.60(3) 6 4_554 ?
Si1 Zr3 Zr1 126.34(4) 3_554 4_554 ?
Zr2 Zr3 Zr1 71.103(17) 4_454 4_554 ?
Zr2 Zr3 Zr1 107.89(2) 5_545 4_554 ?
Zr2 Zr3 Zr1 109.24(2) 1_655 4_554 ?
Zr2 Zr3 Zr1 71.771(17) 7_565 4_554 ?
Si2 Zr3 Gd1 120.39(3) 3_654 4_554 ?
Si2 Zr3 Gd1 59.60(3) 6_565 4_554 ?
Si2 Zr3 Gd1 54.76(3) 1_654 4_554 ?
Si2 Zr3 Gd1 126.29(4) 7_566 4_554 ?
Si1 Zr3 Gd1 52.60(3) 6 4_554 ?
Si1 Zr3 Gd1 126.34(4) 3_554 4_554 ?
Zr2 Zr3 Gd1 71.103(17) 4_454 4_554 ?
Zr2 Zr3 Gd1 107.89(2) 5_545 4_554 ?
Zr2 Zr3 Gd1 109.24(2) 1_655 4_554 ?
Zr2 Zr3 Gd1 71.771(17) 7_565 4_554 ?
Zr1 Zr3 Gd1 0.000(16) 4_554 4_554 ?
Si2 Si1 Zr2 134.08(7) 4_454 7_456 ?
Si2 Si1 Zr2 63.31(5) 4_454 4_455 ?
Zr2 Si1 Zr2 143.69(5) 7_456 4_455 ?
Si2 Si1 Gd1 138.89(8) 4_454 7_556 ?
Zr2 Si1 Gd1 86.82(5) 7_456 7_556 ?
Zr2 Si1 Gd1 86.40(5) 4_455 7_556 ?
Si2 Si1 Zr1 138.89(8) 4_454 7_556 ?
Zr2 Si1 Zr1 86.82(5) 7_456 7_556 ?
Zr2 Si1 Zr1 86.40(5) 4_455 7_556 ?
Gd1 Si1 Zr1 0.00(3) 7_556 7_556 ?
Si2 Si1 Zr2 61.64(5) 4_454 2_565 ?
Zr2 Si1 Zr2 82.08(6) 7_456 2_565 ?
Zr2 Si1 Zr2 124.90(6) 4_455 2_565 ?
Gd1 Si1 Zr2 137.27(7) 7_556 2_565 ?
Zr1 Si1 Zr2 137.27(7) 7_556 2_565 ?
Si2 Si1 Zr3 115.03(5) 4_454 4_455 ?
Zr2 Si1 Zr3 67.52(5) 7_456 4_455 ?
Zr2 Si1 Zr3 141.94(7) 4_455 4_455 ?
Gd1 Si1 Zr3 71.80(4) 7_556 4_455 ?
Zr1 Si1 Zr3 71.80(4) 7_556 4_455 ?
Zr2 Si1 Zr3 65.80(4) 2_565 4_455 ?
Si2 Si1 Gd1 67.89(5) 4_454 6 ?
Zr2 Si1 Gd1 137.61(7) 7_456 6 ?
Zr2 Si1 Gd1 75.21(6) 4_455 6 ?
Gd1 Si1 Gd1 78.32(5) 7_556 6 ?
Zr1 Si1 Gd1 78.32(5) 7_556 6 ?
Zr2 Si1 Gd1 82.61(4) 2_565 6 ?
Zr3 Si1 Gd1 70.13(4) 4_455 6 ?
Si2 Si1 Zr1 67.89(5) 4_454 6 ?
Zr2 Si1 Zr1 137.61(7) 7_456 6 ?
Zr2 Si1 Zr1 75.21(6) 4_455 6 ?
Gd1 Si1 Zr1 78.32(5) 7_556 6 ?
Zr1 Si1 Zr1 78.32(5) 7_556 6 ?
Zr2 Si1 Zr1 82.61(4) 2_565 6 ?
Zr3 Si1 Zr1 70.13(4) 4_455 6 ?
Gd1 Si1 Zr1 0.00(2) 6 6 ?
Si2 Si1 Zr1 61.29(5) 4_454 4_455 ?
Zr2 Si1 Zr1 82.53(5) 7_456 4_455 ?
Zr2 Si1 Zr1 83.62(5) 4_455 4_455 ?
Gd1 Si1 Zr1 146.31(5) 7_556 4_455 ?
Zr1 Si1 Zr1 146.31(5) 7_556 4_455 ?
Zr2 Si1 Zr1 72.64(4) 2_565 4_455 ?
Zr3 Si1 Zr1 131.03(7) 4_455 4_455 ?
Gd1 Si1 Zr1 129.16(6) 6 4_455 ?
Zr1 Si1 Zr1 129.16(6) 6 4_455 ?
Si2 Si1 Gd1 61.29(5) 4_454 4_455 ?
Zr2 Si1 Gd1 82.53(5) 7_456 4_455 ?
Zr2 Si1 Gd1 83.62(5) 4_455 4_455 ?
Gd1 Si1 Gd1 146.31(5) 7_556 4_455 ?
Zr1 Si1 Gd1 146.31(5) 7_556 4_455 ?
Zr2 Si1 Gd1 72.64(4) 2_565 4_455 ?
Zr3 Si1 Gd1 131.03(7) 4_455 4_455 ?
Gd1 Si1 Gd1 129.16(6) 6 4_455 ?
Zr1 Si1 Gd1 129.16(6) 6 4_455 ?
Zr1 Si1 Gd1 0.00(2) 4_455 4_455 ?
Si2 Si1 Zr1 116.42(6) 4_454 1_556 ?
Zr2 Si1 Zr1 72.17(4) 7_456 1_556 ?
Zr2 Si1 Zr1 71.64(4) 4_455 1_556 ?
Gd1 Si1 Zr1 74.64(3) 7_556 1_556 ?
Zr1 Si1 Zr1 74.64(3) 7_556 1_556 ?
Zr2 Si1 Zr1 138.07(7) 2_565 1_556 ?
Zr3 Si1 Zr1 128.05(6) 4_455 1_556 ?
Gd1 Si1 Zr1 138.02(7) 6 1_556 ?
Zr1 Si1 Zr1 138.02(7) 6 1_556 ?
Zr1 Si1 Zr1 71.67(3) 4_455 1_556 ?
Gd1 Si1 Zr1 71.67(3) 4_455 1_556 ?
Si1 Si2 Zr2 134.78(7) 3 7_466 ?
Si1 Si2 Zr2 64.21(5) 3 4_455 ?
Zr2 Si2 Zr2 138.11(6) 7_466 4_455 ?
Si1 Si2 Zr2 61.63(5) 3 1_556 ?
Zr2 Si2 Zr2 83.55(6) 7_466 1_556 ?
Zr2 Si2 Zr2 125.79(6) 4_455 1_556 ?
Si1 Si2 Zr3 116.36(7) 3 4_465 ?
Zr2 Si2 Zr3 68.93(5) 7_466 4_465 ?
Zr2 Si2 Zr3 69.38(5) 4_455 4_465 ?
Zr2 Si2 Zr3 135.93(7) 1_556 4_465 ?
Si1 Si2 Zr3 116.89(6) 3 1_456 ?
Zr2 Si2 Zr3 68.97(5) 7_466 1_456 ?
Zr2 Si2 Zr3 144.64(7) 4_455 1_456 ?
Zr2 Si2 Zr3 68.42(4) 1_556 1_456 ?
Zr3 Si2 Zr3 126.22(7) 4_465 1_456 ?
Si1 Si2 Zr1 68.23(5) 3 1_556 ?
Zr2 Si2 Zr1 141.31(7) 7_466 1_556 ?
Zr2 Si2 Zr1 76.26(6) 4_455 1_556 ?
Zr2 Si2 Zr1 86.15(4) 1_556 1_556 ?
Zr3 Si2 Zr1 136.40(7) 4_465 1_556 ?
Zr3 Si2 Zr1 72.54(4) 1_456 1_556 ?
Si1 Si2 Gd1 68.23(5) 3 1_556 ?
Zr2 Si2 Gd1 141.31(7) 7_466 1_556 ?
Zr2 Si2 Gd1 76.26(6) 4_455 1_556 ?
Zr2 Si2 Gd1 86.15(4) 1_556 1_556 ?
Zr3 Si2 Gd1 136.40(7) 4_465 1_556 ?
Zr3 Si2 Gd1 72.54(4) 1_456 1_556 ?
Zr1 Si2 Gd1 0.00(2) 1_556 1_556 ?
Si1 Si2 Gd1 139.41(8) 3 4_455 ?
Zr2 Si2 Gd1 85.81(5) 7_466 4_455 ?
Zr2 Si2 Gd1 86.16(5) 4_455 4_455 ?
Zr2 Si2 Gd1 140.07(7) 1_556 4_455 ?
Zr3 Si2 Gd1 73.22(3) 4_465 4_455 ?
Zr3 Si2 Gd1 71.82(4) 1_456 4_455 ?
Zr1 Si2 Gd1 78.59(4) 1_556 4_455 ?
Gd1 Si2 Gd1 78.59(4) 1_556 4_455 ?
Si1 Si2 Zr1 139.41(8) 3 4_455 ?
Zr2 Si2 Zr1 85.81(5) 7_466 4_455 ?
Zr2 Si2 Zr1 86.16(5) 4_455 4_455 ?
Zr2 Si2 Zr1 140.07(7) 1_556 4_455 ?
Zr3 Si2 Zr1 73.22(3) 4_465 4_455 ?
Zr3 Si2 Zr1 71.82(4) 1_456 4_455 ?
Zr1 Si2 Zr1 78.59(4) 1_556 4_455 ?
Gd1 Si2 Zr1 78.59(4) 1_556 4_455 ?
Gd1 Si2 Zr1 0.00(2) 4_455 4_455 ?
Si1 Si2 Zr1 62.81(5) 3 7_566 ?
Zr2 Si2 Zr1 80.58(5) 7_466 7_566 ?
Zr2 Si2 Zr1 81.40(5) 4_455 7_566 ?
Zr2 Si2 Zr1 72.62(4) 1_556 7_566 ?
Zr3 Si2 Zr1 69.50(4) 4_465 7_566 ?
Zr3 Si2 Zr1 132.36(7) 1_456 7_566 ?
Zr1 Si2 Zr1 131.01(6) 1_556 7_566 ?
Gd1 Si2 Zr1 131.01(6) 1_556 7_566 ?
Gd1 Si2 Zr1 142.72(5) 4_455 7_566 ?
Zr1 Si2 Zr1 142.72(5) 4_455 7_566 ?
Si1 Si2 Gd1 62.81(5) 3 7_566 ?
Zr2 Si2 Gd1 80.58(5) 7_466 7_566 ?
Zr2 Si2 Gd1 81.40(5) 4_455 7_566 ?
Zr2 Si2 Gd1 72.62(4) 1_556 7_566 ?
Zr3 Si2 Gd1 69.50(4) 4_465 7_566 ?
Zr3 Si2 Gd1 132.36(7) 1_456 7_566 ?
Zr1 Si2 Gd1 131.01(6) 1_556 7_566 ?
Gd1 Si2 Gd1 131.01(6) 1_556 7_566 ?
Gd1 Si2 Gd1 142.72(5) 4_455 7_566 ?
Zr1 Si2 Gd1 142.72(5) 4_455 7_566 ?
Zr1 Si2 Gd1 0.000(13) 7_566 7_566 ?

loop_
_geom_bond_atom_site_label_1
_geom_bond_atom_site_label_2
_geom_bond_distance
_geom_bond_site_symmetry_2
_geom_bond_publ_flag
Zr1 Si1 2.7914(15) 7_556 ?
Zr1 Si2 2.8599(19) 1_554 ?
Zr1 Si2 2.8695(15) 3_554 ?
Zr1 Si1 2.9510(18) 6_455 ?
Zr1 Si1 3.0282(16) 3_554 ?
Zr1 Si2 3.0739(16) 7_456 ?
Zr1 Si1 3.1662(13) 1_554 ?
Zr1 Zr3 3.3381(4) 3_545 ?
Zr1 Zr3 3.3614(5) 1_455 ?
Zr1 Zr2 3.4537(7) 4_454 ?
Zr1 Zr2 3.4538(7) 7_455 ?
Zr1 Gd1 3.6241(10) 7 ?
Zr2 Si1 2.656(2) 7_566 ?
Zr2 Si1 2.700(2) 3_554 ?
Zr2 Si2 2.701(2) 7_466 ?
Zr2 Si2 2.731(2) 3_554 ?
Zr2 Si2 2.7413(16) 1_554 ?
Zr2 Si1 2.7943(15) 2_564 ?
Zr2 Zr3 3.0938(10) 3 ?
Zr2 Zr3 3.1283(10) 1_455 ?
Zr2 Gd1 3.4537(7) 3 ?
Zr2 Zr1 3.4537(7) 3 ?
Zr2 Zr1 3.4538(7) 7_565 ?
Zr2 Gd1 3.4538(7) 7_565 ?
Zr3 Si2 2.7654(13) 3_654 ?
Zr3 Si2 2.7654(13) 6_565 ?
Zr3 Si2 2.8215(19) 1_654 ?
Zr3 Si2 2.8215(19) 7_566 ?
Zr3 Si1 2.8992(19) 6 ?
Zr3 Si1 2.8992(19) 3_554 ?
Zr3 Zr2 3.0938(10) 4_454 ?
Zr3 Zr2 3.0938(10) 5_545 ?
Zr3 Zr2 3.1283(10) 1_655 ?
Zr3 Zr2 3.1284(10) 7_565 ?
Zr3 Zr1 3.3381(4) 4_554 ?
Zr3 Gd1 3.3381(4) 4_554 ?
Si1 Si2 2.515(2) 4_454 ?
Si1 Zr2 2.656(2) 7_456 ?
Si1 Zr2 2.700(2) 4_455 ?
Si1 Gd1 2.7914(15) 7_556 ?
Si1 Zr1 2.7914(15) 7_556 ?
Si1 Zr2 2.7943(15) 2_565 ?
Si1 Zr3 2.8992(19) 4_455 ?
Si1 Gd1 2.9510(18) 6 ?
Si1 Zr1 2.9510(18) 6 ?
Si1 Zr1 3.0283(16) 4_455 ?
Si1 Gd1 3.0283(16) 4_455 ?
Si1 Zr1 3.1663(13) 1_556 ?
Si2 Si1 2.515(2) 3 ?
Si2 Zr2 2.701(2) 7_466 ?
Si2 Zr2 2.731(2) 4_455 ?
Si2 Zr2 2.7413(15) 1_556 ?
Si2 Zr3 2.7654(13) 4_465 ?
Si2 Zr3 2.8215(19) 1_456 ?
Si2 Zr1 2.8599(19) 1_556 ?
Si2 Gd1 2.8599(19) 1_556 ?
Si2 Gd1 2.8694(15) 4_455 ?
Si2 Zr1 2.8694(15) 4_455 ?
Si2 Zr1 3.0739(16) 7_566 ?
Si2 Gd1 3.0739(16) 7_566 ?
